data_4026922
loop_
_publ_author_name
'Mark A. Honey'
'Raffaele Pasceri'
'William Lewis'
'Christopher J. Moody'

_publ_section_title
;
 Diverse Trifluoromethyl Heterocycles from a Single Precursor
;
_journal_name_full 'Journal of Organic Chemistry'
_journal_page_first 1396
_journal_page_last 1405
_journal_paper_doi 10.1021/jo202201w
_journal_volume 77
_journal_year 2012
_chemical_formula_sum 'C13 H12 F3 N O3 S'
_chemical_formula_weight 319.30
_chemical_name_systematic
; 
 ? 
;
_space_group_IT_number 14
_symmetry_cell_setting monoclinic
_symmetry_space_group_name_Hall '-P 2ybc'
_symmetry_space_group_name_H-M 'P 1 21/c 1'
_atom_sites_solution_hydrogens geom
_atom_sites_solution_primary other
_atom_sites_solution_secondary difmap
_audit_creation_method 'enCIFer editing of SHELXL-97 created file'
_cell_angle_alpha 90.00
_cell_angle_beta 99.927(11)
_cell_angle_gamma 90.00
_cell_formula_units_Z 4
_cell_length_a 12.1098(13)
_cell_length_b 5.6685(5)
_cell_length_c 20.055(2)
_cell_measurement_reflns_used 3353
_cell_measurement_temperature 90(2)
_cell_measurement_theta_max 74.66
_cell_measurement_theta_min 3.7
_cell_volume 1356.1(2)
_computing_cell_refinement
;
CrysAlisPro, Oxford Diffraction Ltd.,
Version 1.171.34.36 (release 02-08-2010 CrysAlis171 .NET)
(compiled Nov  6 2009,16:24:50)
;
_computing_data_collection
;
CrysAlisPro, Oxford Diffraction Ltd.,
Version 1.171.34.36 (release 02-08-2010 CrysAlis171 .NET)
(compiled Nov  6 2009,16:24:50)
;
_computing_data_reduction
;
CrysAlisPro, Oxford Diffraction Ltd.,
Version 1.171.34.36 (release 02-08-2010 CrysAlis171 .NET)
(compiled Nov  6 2009,16:24:50)
;
_computing_molecular_graphics ' ? '
_computing_publication_material 'enCIFer(Allen et al.,2004);PLATON(Spek,2003)'
_computing_structure_refinement 'SHELXL97 (Sheldrick, 2008)'
_computing_structure_solution 'smtbx-flip (Bourhis, 2008)'
_diffrn_ambient_temperature 90(2)
_diffrn_detector_area_resol_mean 10.3613
_diffrn_measured_fraction_theta_full 0.999
_diffrn_measured_fraction_theta_max 0.974
_diffrn_measurement_device_type 'SuperNova, Single source at offset), Atlas'
_diffrn_measurement_method '\w scans'
_diffrn_radiation_monochromator mirror
_diffrn_radiation_source 'SuperNova (Cu) x-ray Source'
_diffrn_radiation_type 'Cu K\a'
_diffrn_radiation_wavelength 1.5418
_diffrn_reflns_av_R_equivalents 0.0317
_diffrn_reflns_av_sigmaI/netI 0.0249
_diffrn_reflns_limit_h_max 15
_diffrn_reflns_limit_h_min -15
_diffrn_reflns_limit_k_max 6
_diffrn_reflns_limit_k_min -6
_diffrn_reflns_limit_l_max 22
_diffrn_reflns_limit_l_min -24
_diffrn_reflns_number 10201
_diffrn_reflns_theta_full 67.50
_diffrn_reflns_theta_max 74.84
_diffrn_reflns_theta_min 3.71
_diffrn_standards_decay_% 0
_diffrn_standards_number 0
_exptl_absorpt_coefficient_mu 2.574
_exptl_absorpt_correction_T_max 1.263
_exptl_absorpt_correction_T_min 0.553
_exptl_absorpt_correction_type gaussian
_exptl_absorpt_process_details
;
CrysAlisPro, Oxford Diffraction Ltd., 
Version 1.171.34.36 (release 02-08-2010 CrysAlis171 .NET) 
(compiled Jan  5 2010,16:28:46) 
Analytical numeric absorption correction using a multifaceted crystal 
model based on expressions derived by R.C. Clark & J.S. Reid. 
(Clark, R. C. & Reid, J. S. (1995). Acta Cryst. A51, 887-897) 
;
_exptl_crystal_colour colourless
_exptl_crystal_density_diffrn 1.564
_exptl_crystal_description rod
_exptl_crystal_F_000 656
_exptl_crystal_size_max 0.6341
_exptl_crystal_size_mid 0.1001
_exptl_crystal_size_min 0.0869
_refine_diff_density_max 0.374
_refine_diff_density_min -0.335
_refine_diff_density_rms 0.057
_refine_ls_extinction_method none
_refine_ls_goodness_of_fit_ref 1.051
_refine_ls_hydrogen_treatment constr
_refine_ls_matrix_type full
_refine_ls_number_parameters 192
_refine_ls_number_reflns 2707
_refine_ls_number_restraints 0
_refine_ls_restrained_S_all 1.051
_refine_ls_R_factor_all 0.0376
_refine_ls_R_factor_gt 0.0322
_refine_ls_shift/su_max 0.001
_refine_ls_shift/su_mean 0.000
_refine_ls_structure_factor_coef Fsqd
_refine_ls_weighting_details 'calc w=1/[\s^2^(Fo^2^)+(0.0338P)^2^+1.2244P] where P=(Fo^2^+2Fc^2^)/3'
_refine_ls_weighting_scheme calc
_refine_ls_wR_factor_gt 0.0803
_refine_ls_wR_factor_ref 0.0843
_reflns_number_gt 2426
_reflns_number_total 2707
_reflns_threshold_expression I>2\s(I)
_cod_data_source_file jo202201w_si_002_8.cif
_cod_data_source_block MHCJME
_cod_original_cell_volume 1356.1(3)
_cod_original_sg_symbol_H-M 'P 21/c'
_cod_database_code 4026922
_nottingham_internal_coll_name MHCJME
_nottingham_internal_coll_number 10329
_nottingham_internal_coll_client MH/CJM
_nottingham_internal_coll_type custom
_nottingham_internal_coll_frame_time '3 and 6'
_nottingham_internal_coll_frame_width 2
_nottingham_internal_coll_frame_method '\w scans'
_nottingham_internal_coll_user WL
_nottingham_internal_coll_date 7/4/2011
_nottingham_internal_process_user WL
_nottingham_internal_process_date 07/04/2011
_nottingham_internal_solution_user WL
_nottingham_internal_solution_date 7/4/2011
_nottingham_internal_refinement_user WL
_nottingham_internal_refinement_date 8/4/2011
_nottingham_internal_validation_user WL
_nottingham_internal_validation_date 8/4/2011
_nottingham_internal_archive_date 8/4/2011

loop_
_symmetry_equiv_pos_as_xyz
'x, y, z'
'-x, y+1/2, -z+1/2'
'-x, -y, -z'
'x, -y-1/2, z-1/2'

loop_
_atom_site_label
_atom_site_type_symbol
_atom_site_fract_x
_atom_site_fract_y
_atom_site_fract_z
_atom_site_U_iso_or_equiv
_atom_site_adp_type
_atom_site_occupancy
_atom_site_symmetry_multiplicity
_atom_site_calc_flag
_atom_site_refinement_flags
S1 S 0.29746(4) 0.52841(7) 0.74100(2) 0.01758(12) Uani 1 1 d .
C2 C 0.22471(14) 0.7988(3) 0.74053(8) 0.0147(3) Uani 1 1 d .
N3 N 0.23140(12) 0.9480(3) 0.69373(7) 0.0152(3) Uani 1 1 d .
C4 C 0.30753(14) 0.8729(3) 0.64911(8) 0.0141(3) Uani 1 1 d .
C5 C 0.33246(14) 0.6001(3) 0.65933(8) 0.0146(3) Uani 1 1 d .
H5 H 0.2821 0.5099 0.6235 0.017 Uiso 1 1 calc R
C6 C 0.15579(14) 0.8394(3) 0.79356(8) 0.0149(3) Uani 1 1 d .
C7 C 0.09481(14) 1.0484(3) 0.79338(8) 0.0162(3) Uani 1 1 d .
H7 H 0.0985 1.1646 0.7597 0.019 Uiso 1 1 calc R
C8 C 0.02865(14) 1.0862(3) 0.84261(9) 0.0185(4) Uani 1 1 d .
H8 H -0.0125 1.2288 0.8426 0.022 Uiso 1 1 calc R
C9 C 0.02244(15) 0.9161(3) 0.89183(9) 0.0201(4) Uani 1 1 d .
H9 H -0.0228 0.9430 0.9253 0.024 Uiso 1 1 calc R
C10 C 0.08233(15) 0.7073(3) 0.89205(9) 0.0197(4) Uani 1 1 d .
H10 H 0.0777 0.5906 0.9255 0.024 Uiso 1 1 calc R
C11 C 0.14907(14) 0.6694(3) 0.84316(8) 0.0167(3) Uani 1 1 d .
H11 H 0.1904 0.5268 0.8435 0.020 Uiso 1 1 calc R
C12 C 0.24780(14) 0.9202(3) 0.57621(8) 0.0159(3) Uani 1 1 d .
F1 F 0.15184(9) 0.7977(2) 0.56221(5) 0.0226(2) Uani 1 1 d .
F2 F 0.31077(9) 0.85768(19) 0.53042(5) 0.0214(2) Uani 1 1 d .
F3 F 0.22175(9) 1.14712(18) 0.56561(5) 0.0209(2) Uani 1 1 d .
O1 O 0.40426(10) 1.0111(2) 0.65748(6) 0.0155(3) Uani 1 1 d .
H1 H 0.4329 1.0161 0.6987 0.023 Uiso 1 1 calc R
C13 C 0.45373(14) 0.5402(3) 0.65598(8) 0.0145(3) Uani 1 1 d .
O2 O 0.52895(10) 0.5309(2) 0.70423(6) 0.0185(3) Uani 1 1 d .
O3 O 0.46543(10) 0.4980(2) 0.59256(6) 0.0156(3) Uani 1 1 d .
C14 C 0.57840(15) 0.4335(3) 0.58197(9) 0.0199(4) Uani 1 1 d .
H14A H 0.5733 0.3429 0.5393 0.024 Uiso 1 1 calc R
H14B H 0.6144 0.3317 0.6196 0.024 Uiso 1 1 calc R
C15 C 0.64899(16) 0.6503(4) 0.57838(10) 0.0274(4) Uani 1 1 d .
H15A H 0.6127 0.7524 0.5416 0.041 Uiso 1 1 calc R
H15B H 0.7232 0.6036 0.5698 0.041 Uiso 1 1 calc R
H15C H 0.6570 0.7360 0.6214 0.041 Uiso 1 1 calc R

loop_
_atom_site_aniso_label
_atom_site_aniso_U_11
_atom_site_aniso_U_22
_atom_site_aniso_U_33
_atom_site_aniso_U_23
_atom_site_aniso_U_13
_atom_site_aniso_U_12
S1 0.0228(2) 0.0128(2) 0.0198(2) 0.00294(15) 0.01128(16) 0.00312(15)
C2 0.0147(8) 0.0133(8) 0.0158(8) -0.0005(6) 0.0020(6) 0.0000(6)
N3 0.0160(7) 0.0150(7) 0.0153(7) -0.0011(5) 0.0045(5) -0.0001(5)
C4 0.0156(8) 0.0119(8) 0.0156(8) -0.0014(6) 0.0049(6) -0.0004(6)
C5 0.0176(8) 0.0126(8) 0.0142(7) 0.0013(6) 0.0045(6) 0.0000(6)
C6 0.0135(8) 0.0162(8) 0.0151(7) -0.0026(6) 0.0027(6) -0.0031(6)
C7 0.0158(8) 0.0163(8) 0.0165(8) -0.0004(6) 0.0030(6) -0.0008(6)
C8 0.0164(8) 0.0186(9) 0.0205(8) -0.0028(7) 0.0032(7) 0.0016(7)
C9 0.0181(9) 0.0248(9) 0.0188(8) -0.0030(7) 0.0077(7) -0.0011(7)
C10 0.0221(9) 0.0203(9) 0.0177(8) 0.0010(7) 0.0067(7) -0.0024(7)
C11 0.0180(8) 0.0155(8) 0.0172(8) -0.0015(6) 0.0045(6) 0.0003(6)
C12 0.0186(8) 0.0144(8) 0.0158(8) -0.0001(6) 0.0062(6) 0.0003(6)
F1 0.0203(5) 0.0264(6) 0.0197(5) 0.0021(4) -0.0009(4) -0.0062(4)
F2 0.0266(6) 0.0248(6) 0.0145(5) 0.0002(4) 0.0083(4) 0.0049(4)
F3 0.0278(6) 0.0152(5) 0.0194(5) 0.0024(4) 0.0029(4) 0.0045(4)
O1 0.0170(6) 0.0153(6) 0.0140(6) 0.0002(4) 0.0020(4) -0.0038(5)
C13 0.0196(8) 0.0093(8) 0.0160(8) 0.0007(6) 0.0068(6) -0.0014(6)
O2 0.0187(6) 0.0220(6) 0.0150(6) 0.0003(5) 0.0033(5) 0.0023(5)
O3 0.0156(6) 0.0177(6) 0.0146(6) -0.0003(4) 0.0054(4) 0.0023(5)
C14 0.0166(9) 0.0254(9) 0.0190(8) -0.0016(7) 0.0065(7) 0.0044(7)
C15 0.0200(10) 0.0361(11) 0.0271(10) 0.0017(8) 0.0073(7) -0.0033(8)

loop_
_atom_type_symbol
_atom_type_description
_atom_type_scat_dispersion_real
_atom_type_scat_dispersion_imag
_atom_type_scat_source
C C 0.0181 0.0091 'International Tables Vol C Tables 4.2.6.8 and 6.1.1.4'
H H 0.0000 0.0000 'International Tables Vol C Tables 4.2.6.8 and 6.1.1.4'
N N 0.0311 0.0180 'International Tables Vol C Tables 4.2.6.8 and 6.1.1.4'
O O 0.0492 0.0322 'International Tables Vol C Tables 4.2.6.8 and 6.1.1.4'
F F 0.0727 0.0534 'International Tables Vol C Tables 4.2.6.8 and 6.1.1.4'
S S 0.3331 0.5567 'International Tables Vol C Tables 4.2.6.8 and 6.1.1.4'

loop_
_geom_angle_atom_site_label_1
_geom_angle_atom_site_label_2
_geom_angle_atom_site_label_3
_geom_angle
C2 S1 C5 89.69(8)
N3 C2 C6 122.77(15)
N3 C2 S1 118.93(13)
C6 C2 S1 118.28(12)
C2 N3 C4 112.69(14)
O1 C4 N3 111.68(13)
O1 C4 C12 105.29(13)
N3 C4 C12 106.83(13)
O1 C4 C5 113.32(13)
N3 C4 C5 109.48(13)
C12 C4 C5 109.97(13)
C13 C5 C4 112.15(13)
C13 C5 S1 111.65(11)
C4 C5 S1 105.54(11)
C13 C5 H5 109.1
C4 C5 H5 109.1
S1 C5 H5 109.1
C7 C6 C11 119.44(15)
C7 C6 C2 119.61(15)
C11 C6 C2 120.94(15)
C8 C7 C6 119.87(16)
C8 C7 H7 120.1
C6 C7 H7 120.1
C9 C8 C7 120.35(17)
C9 C8 H8 119.8
C7 C8 H8 119.8
C10 C9 C8 120.08(16)
C10 C9 H9 120.0
C8 C9 H9 120.0
C9 C10 C11 119.76(16)
C9 C10 H10 120.1
C11 C10 H10 120.1
C10 C11 C6 120.50(16)
C10 C11 H11 119.7
C6 C11 H11 119.7
F3 C12 F2 107.06(13)
F3 C12 F1 107.08(14)
F2 C12 F1 107.14(13)
F3 C12 C4 112.30(14)
F2 C12 C4 112.06(14)
F1 C12 C4 110.91(13)
C4 O1 H1 109.5
O2 C13 O3 124.68(16)
O2 C13 C5 125.04(15)
O3 C13 C5 110.27(14)
C13 O3 C14 116.14(13)
O3 C14 C15 110.79(15)
O3 C14 H14A 109.5
C15 C14 H14A 109.5
O3 C14 H14B 109.5
C15 C14 H14B 109.5
H14A C14 H14B 108.1
C14 C15 H15A 109.5
C14 C15 H15B 109.5
H15A C15 H15B 109.5
C14 C15 H15C 109.5
H15A C15 H15C 109.5
H15B C15 H15C 109.5

loop_
_geom_bond_atom_site_label_1
_geom_bond_atom_site_label_2
_geom_bond_distance
S1 C2 1.7673(17)
S1 C5 1.8075(16)
C2 N3 1.276(2)
C2 C6 1.479(2)
N3 C4 1.455(2)
C4 O1 1.395(2)
C4 C12 1.539(2)
C4 C5 1.582(2)
C5 C13 1.520(2)
C5 H5 1.0000
C6 C7 1.396(2)
C6 C11 1.397(2)
C7 C8 1.391(2)
C7 H7 0.9500
C8 C9 1.391(3)
C8 H8 0.9500
C9 C10 1.388(3)
C9 H9 0.9500
C10 C11 1.391(2)
C10 H10 0.9500
C11 H11 0.9500
C12 F3 1.333(2)
C12 F2 1.3386(19)
C12 F1 1.341(2)
O1 H1 0.8400
C13 O2 1.210(2)
C13 O3 1.326(2)
O3 C14 1.466(2)
C14 C15 1.506(3)
C14 H14A 0.9900
C14 H14B 0.9900
C15 H15A 0.9800
C15 H15B 0.9800
C15 H15C 0.9800

loop_
_geom_hbond_atom_site_label_D
_geom_hbond_atom_site_label_H
_geom_hbond_atom_site_label_A
_geom_hbond_distance_DH
_geom_hbond_distance_HA
_geom_hbond_distance_DA
_geom_hbond_angle_DHA
_geom_hbond_site_symmetry_A
O1 H1 O2 0.84 1.92 2.7543(17) 169.6 2_656

loop_
_geom_torsion_atom_site_label_1
_geom_torsion_atom_site_label_2
_geom_torsion_atom_site_label_3
_geom_torsion_atom_site_label_4
_geom_torsion
C5 S1 C2 N3 -7.63(15)
C5 S1 C2 C6 170.63(14)
C6 C2 N3 C4 177.80(15)
S1 C2 N3 C4 -4.02(19)
C2 N3 C4 O1 -110.45(16)
C2 N3 C4 C12 134.92(15)
C2 N3 C4 C5 15.88(19)
O1 C4 C5 C13 -16.42(19)
N3 C4 C5 C13 -141.81(14)
C12 C4 C5 C13 101.11(16)
O1 C4 C5 S1 105.37(13)
N3 C4 C5 S1 -20.03(16)
C12 C4 C5 S1 -137.11(12)
C2 S1 C5 C13 137.04(12)
C2 S1 C5 C4 14.93(12)
N3 C2 C6 C7 0.0(3)
S1 C2 C6 C7 -178.18(13)
N3 C2 C6 C11 178.75(16)
S1 C2 C6 C11 0.6(2)
C11 C6 C7 C8 0.4(2)
C2 C6 C7 C8 179.14(16)
C6 C7 C8 C9 -0.4(3)
C7 C8 C9 C10 -0.1(3)
C8 C9 C10 C11 0.4(3)
C9 C10 C11 C6 -0.4(3)
C7 C6 C11 C10 0.0(3)
C2 C6 C11 C10 -178.76(16)
O1 C4 C12 F3 -59.57(17)
N3 C4 C12 F3 59.31(17)
C5 C4 C12 F3 178.03(13)
O1 C4 C12 F2 60.99(17)
N3 C4 C12 F2 179.86(13)
C5 C4 C12 F2 -61.42(17)
O1 C4 C12 F1 -179.33(13)
N3 C4 C12 F1 -60.45(17)
C5 C4 C12 F1 58.27(17)
C4 C5 C13 O2 92.29(19)
S1 C5 C13 O2 -25.9(2)
C4 C5 C13 O3 -88.07(16)
S1 C5 C13 O3 153.71(11)
O2 C13 O3 C14 0.7(2)
C5 C13 O3 C14 -178.97(13)
C13 O3 C14 C15 -83.01(18)
